data_2220394
loop_
_publ_author_name
'Zaheer, Muhammad'
'Akhter, Zareen'
'Bolte, Michael'
'Siddiqi, Humaira M.'

_publ_section_title
;
 <i>N</i>-(3-Nitrobenzylidene)aniline
;
_journal_coeditor_code ZL2143
_journal_issue 12
_journal_name_full 'Acta Crystallographica Section E'
_journal_page_first o2381
_journal_page_last o2382
_journal_paper_doi 10.1107/S1600536808036970
_journal_volume 64
_journal_year 2008
_chemical_formula_iupac 'C13 H10 N2 O2'
_chemical_formula_moiety 'C13 H10 N2 O2'
_chemical_formula_sum 'C13 H10 N2 O2'
_chemical_formula_weight 226.23
_chemical_name_systematic
;
<i>N</i>-(3-Nitrobenzylidene)aniline
;
_space_group_IT_number 19
_symmetry_cell_setting orthorhombic
_symmetry_space_group_name_Hall 'P 2ac 2ab'
_symmetry_space_group_name_H-M 'P 21 21 21'
_atom_sites_solution_hydrogens geom
_atom_sites_solution_primary direct
_atom_sites_solution_secondary difmap
_audit_creation_method SHELXL-97
_cell_angle_alpha 90.00
_cell_angle_beta 90.00
_cell_angle_gamma 90.00
_cell_formula_units_Z 4
_cell_length_a 7.3177(6)
_cell_length_b 12.1022(11)
_cell_length_c 12.4672(12)
_cell_measurement_reflns_used 7899
_cell_measurement_temperature 173(2)
_cell_measurement_theta_max 25.8
_cell_measurement_theta_min 3.7
_cell_volume 1104.10(17)
_computing_cell_refinement 'X-AREA (Stoe & Cie, 2001)'
_computing_data_collection 'X-AREA (Stoe & Cie, 2001)'
_computing_data_reduction 'X-AREA (Stoe & Cie, 2001)'
_computing_molecular_graphics 'XP in SHELXTL-Plus (Sheldrick, 2008)'
_computing_publication_material 'SHELXL97 (Sheldrick, 2008)'
_computing_structure_refinement 'SHELXL97 (Sheldrick, 2008)'
_computing_structure_solution 'SHELXS97 (Sheldrick, 2008)'
_diffrn_ambient_temperature 173(2)
_diffrn_measured_fraction_theta_full 0.996
_diffrn_measured_fraction_theta_max 0.894
_diffrn_measurement_device_type 'Stoe IPDSII two-circle'
_diffrn_measurement_method \w
_diffrn_radiation_monochromator graphite
_diffrn_radiation_source 'fine-focus sealed tube'
_diffrn_radiation_type MoK\a
_diffrn_radiation_wavelength 0.71073
_diffrn_reflns_av_R_equivalents 0.0535
_diffrn_reflns_av_sigmaI/netI 0.0259
_diffrn_reflns_limit_h_max 8
_diffrn_reflns_limit_h_min -9
_diffrn_reflns_limit_k_max 14
_diffrn_reflns_limit_k_min -16
_diffrn_reflns_limit_l_max 17
_diffrn_reflns_limit_l_min -15
_diffrn_reflns_number 9868
_diffrn_reflns_theta_full 25.00
_diffrn_reflns_theta_max 29.51
_diffrn_reflns_theta_min 3.64
_diffrn_standards_number 0
_exptl_absorpt_coefficient_mu 0.094
_exptl_absorpt_correction_type none
_exptl_crystal_colour colourless
_exptl_crystal_density_diffrn 1.361
_exptl_crystal_density_method 'not measured'
_exptl_crystal_description block
_exptl_crystal_F_000 472
_exptl_crystal_size_max 0.48
_exptl_crystal_size_mid 0.48
_exptl_crystal_size_min 0.46
_refine_diff_density_max 0.256
_refine_diff_density_min -0.143
_refine_ls_extinction_method none
_refine_ls_goodness_of_fit_ref 1.041
_refine_ls_hydrogen_treatment constr
_refine_ls_matrix_type full
_refine_ls_number_parameters 154
_refine_ls_number_reflns 1585
_refine_ls_number_restraints 0
_refine_ls_restrained_S_all 1.041
_refine_ls_R_factor_all 0.0391
_refine_ls_R_factor_gt 0.0343
_refine_ls_shift/su_max 0.000
_refine_ls_shift/su_mean 0.000
_refine_ls_structure_factor_coef Fsqd
_refine_ls_weighting_details 'calc w=1/[\s^2^(Fo^2^)+(0.0638P)^2^+0.081P] where P=(Fo^2^+2Fc^2^)/3'
_refine_ls_weighting_scheme calc
_refine_ls_wR_factor_gt 0.0908
_refine_ls_wR_factor_ref 0.0931
_reflns_number_gt 1421
_reflns_number_total 1585
_reflns_threshold_expression I>2\s(I)
_cod_data_source_file zl2143.cif
_cod_data_source_block I
_cod_depositor_comments
;
The following automatic conversions were performed:
'_symmetry_cell_setting' value 'Orthorhombic' changed to 'orthorhombic'
according to '/home/saulius/struct/CIF-dictionaries/cif_core.dic'
dictionary named 'cif_core.dic' version 2.4.1 from 2010-06-29.

Automatic conversion script
Id: cif_fix_enum 1527 2010-12-29 10:47:43Z saulius 

The following automatic conversions were performed:

'_symmetry_cell_setting' value 'Orthorhombic' changed to
'orthorhombic' according to
/home/saulius/struct/CIF-dictionaries/cif_core.dic dictionary named
'cif_core.dic' version 2.4.1 from 2010-06-29.

Automatic conversion script
Id: cif_fix_values 1715 2011-07-08 13:25:40Z adriana 
;
_cod_database_code 2220394
_cod_database_fobs_code 2220394

loop_
_symmetry_equiv_pos_as_xyz
'x, y, z'
'-x+1/2, -y, z+1/2'
'x+1/2, -y+1/2, -z'
'-x, y+1/2, -z+1/2'

loop_
_atom_site_type_symbol
_atom_site_label
_atom_site_fract_x
_atom_site_fract_y
_atom_site_fract_z
_atom_site_U_iso_or_equiv
_atom_site_adp_type
_atom_site_calc_flag
_atom_site_refinement_flags
_atom_site_occupancy
N N1 0.85150(17) 0.74236(10) 0.59232(10) 0.0265(3) Uani d . 1
N N2 0.9518(2) 0.83182(11) 0.11436(10) 0.0339(3) Uani d . 1
O O1 0.9459(2) 0.90457(11) 0.04548(10) 0.0507(4) Uani d . 1
O O2 0.9936(2) 0.73588(10) 0.09536(9) 0.0525(4) Uani d . 1
C C1 0.9027(2) 0.72475(11) 0.49536(12) 0.0255(3) Uani d . 1
H H1 0.9530 0.6549 0.4771 0.031 Uiso calc R 1
C C2 0.8855(2) 0.81012(11) 0.41137(12) 0.0239(3) Uani d . 1
C C3 0.9276(2) 0.78262(11) 0.30530(11) 0.0243(3) Uani d . 1
H H3 0.9685 0.7104 0.2876 0.029 Uiso calc R 1
C C4 0.9088(2) 0.86252(12) 0.22632(11) 0.0262(3) Uani d . 1
C C5 0.8499(2) 0.96943(12) 0.24807(12) 0.0296(3) Uani d . 1
H H5 0.8383 1.0225 0.1924 0.036 Uiso calc R 1
C C6 0.8086(2) 0.99625(12) 0.35358(13) 0.0314(4) Uani d . 1
H H6 0.7678 1.0687 0.3705 0.038 Uiso calc R 1
C C7 0.8262(2) 0.91791(12) 0.43499(12) 0.0277(3) Uani d . 1
H H7 0.7979 0.9375 0.5069 0.033 Uiso calc R 1
C C11 0.86161(19) 0.65339(11) 0.66706(11) 0.0239(3) Uani d . 1
C C12 0.9017(2) 0.67860(12) 0.77429(12) 0.0291(3) Uani d . 1
H H12 0.9229 0.7531 0.7947 0.035 Uiso calc R 1
C C13 0.9105(2) 0.59535(14) 0.85102(12) 0.0337(4) Uani d . 1
H H13 0.9399 0.6130 0.9232 0.040 Uiso calc R 1
C C14 0.8763(2) 0.48619(13) 0.82226(13) 0.0332(4) Uani d . 1
H H14 0.8832 0.4292 0.8745 0.040 Uiso calc R 1
C C15 0.8317(2) 0.46086(12) 0.71627(13) 0.0308(3) Uani d . 1
H H15 0.8062 0.3866 0.6968 0.037 Uiso calc R 1
C C16 0.8244(2) 0.54339(12) 0.63890(12) 0.0261(3) Uani d . 1
H H16 0.7942 0.5253 0.5669 0.031 Uiso calc R 1

loop_
_atom_site_aniso_label
_atom_site_aniso_U_11
_atom_site_aniso_U_22
_atom_site_aniso_U_33
_atom_site_aniso_U_12
_atom_site_aniso_U_13
_atom_site_aniso_U_23
N1 0.0264(6) 0.0264(6) 0.0267(6) -0.0005(5) 0.0001(5) 0.0030(5)
N2 0.0391(8) 0.0365(7) 0.0262(6) -0.0015(6) -0.0042(6) 0.0052(5)
O1 0.0677(9) 0.0548(7) 0.0297(6) 0.0073(8) 0.0022(7) 0.0184(5)
O2 0.0883(12) 0.0392(7) 0.0301(6) 0.0053(7) 0.0001(7) -0.0027(5)
C1 0.0230(7) 0.0265(7) 0.0271(7) 0.0011(6) -0.0012(6) 0.0032(6)
C2 0.0210(6) 0.0249(6) 0.0259(7) -0.0010(5) -0.0021(6) 0.0033(5)
C3 0.0227(7) 0.0242(6) 0.0261(6) -0.0004(5) -0.0030(6) 0.0026(5)
C4 0.0255(7) 0.0278(7) 0.0255(7) -0.0031(6) -0.0027(6) 0.0043(6)
C5 0.0279(8) 0.0267(7) 0.0342(7) -0.0009(6) -0.0048(6) 0.0093(6)
C6 0.0304(8) 0.0239(7) 0.0399(8) 0.0012(6) -0.0006(7) 0.0031(6)
C7 0.0257(7) 0.0270(7) 0.0305(7) 0.0009(6) 0.0022(6) 0.0023(6)
C11 0.0204(6) 0.0264(6) 0.0248(7) 0.0013(5) 0.0026(6) 0.0024(6)
C12 0.0297(8) 0.0313(7) 0.0264(7) 0.0001(6) 0.0013(6) -0.0029(6)
C13 0.0351(8) 0.0439(8) 0.0222(6) 0.0014(7) -0.0008(7) 0.0021(6)
C14 0.0306(8) 0.0376(8) 0.0314(7) 0.0023(6) 0.0023(6) 0.0127(7)
C15 0.0297(8) 0.0269(7) 0.0359(8) -0.0003(6) 0.0037(7) 0.0032(6)
C16 0.0252(7) 0.0283(7) 0.0247(6) -0.0001(6) 0.0015(6) -0.0001(6)

loop_
_atom_type_symbol
_atom_type_description
_atom_type_scat_dispersion_real
_atom_type_scat_dispersion_imag
_atom_type_scat_source
C C 0.0033 0.0016 'International Tables Vol C Tables 4.2.6.8 and 6.1.1.4'
H H 0.0000 0.0000 'International Tables Vol C Tables 4.2.6.8 and 6.1.1.4'
N N 0.0061 0.0033 'International Tables Vol C Tables 4.2.6.8 and 6.1.1.4'
O O 0.0106 0.0060 'International Tables Vol C Tables 4.2.6.8 and 6.1.1.4'

loop_
_geom_angle_atom_site_label_1
_geom_angle_atom_site_label_2
_geom_angle_atom_site_label_3
_geom_angle
C1 N1 C11 118.36(12)
O2 N2 O1 123.54(14)
O2 N2 C4 118.32(12)
O1 N2 C4 118.14(13)
N1 C1 C2 121.80(13)
N1 C1 H1 119.1
C2 C1 H1 119.1
C3 C2 C7 119.15(12)
C3 C2 C1 119.04(12)
C7 C2 C1 121.81(13)
C4 C3 C2 118.92(13)
C4 C3 H3 120.5
C2 C3 H3 120.5
C3 C4 C5 122.76(14)
C3 C4 N2 118.30(13)
C5 C4 N2 118.94(12)
C6 C5 C4 118.03(13)
C6 C5 H5 121.0
C4 C5 H5 121.0
C5 C6 C7 120.69(14)
C5 C6 H6 119.7
C7 C6 H6 119.7
C6 C7 C2 120.45(14)
C6 C7 H7 119.8
C2 C7 H7 119.8
C12 C11 C16 119.04(13)
C12 C11 N1 118.00(12)
C16 C11 N1 122.88(13)
C13 C12 C11 120.52(14)
C13 C12 H12 119.7
C11 C12 H12 119.7
C12 C13 C14 120.15(14)
C12 C13 H13 119.9
C14 C13 H13 119.9
C13 C14 C15 119.65(14)
C13 C14 H14 120.2
C15 C14 H14 120.2
C16 C15 C14 120.57(14)
C16 C15 H15 119.7
C14 C15 H15 119.7
C15 C16 C11 120.04(13)
C15 C16 H16 120.0
C11 C16 H16 120.0

loop_
_geom_bond_atom_site_label_1
_geom_bond_atom_site_label_2
_geom_bond_distance
N1 C1 1.283(2)
N1 C11 1.4258(18)
N2 O2 1.2237(18)
N2 O1 1.2306(17)
N2 C4 1.4783(19)
C1 C2 1.476(2)
C1 H1 0.9500
C2 C3 1.398(2)
C2 C7 1.4060(19)
C3 C4 1.3869(19)
C3 H3 0.9500
C4 C5 1.390(2)
C5 C6 1.388(2)
C5 H5 0.9500
C6 C7 1.395(2)
C6 H6 0.9500
C7 H7 0.9500
C11 C12 1.402(2)
C11 C16 1.4034(19)
C12 C13 1.391(2)
C12 H12 0.9500
C13 C14 1.391(2)
C13 H13 0.9500
C14 C15 1.395(2)
C14 H14 0.9500
C15 C16 1.390(2)
C15 H15 0.9500
C16 H16 0.9500

loop_
_geom_hbond_atom_site_label_D
_geom_hbond_atom_site_label_H
_geom_hbond_atom_site_label_A
_geom_hbond_site_symmetry_A
_geom_hbond_distance_DH
_geom_hbond_distance_HA
_geom_hbond_distance_DA
_geom_hbond_angle_DHA
C6 H6 O1 2_675 0.95 2.70 3.261(2) 118.1
C6 H6 O2 4_755 0.95 2.71 3.303(2) 121.5
C7 H7 O1 2_675 0.95 2.66 3.237(2) 119.8
C13 H13 O2 1_556 0.95 2.64 3.541(2) 158.6

loop_
_geom_torsion_atom_site_label_1
_geom_torsion_atom_site_label_2
_geom_torsion_atom_site_label_3
_geom_torsion_atom_site_label_4
_geom_torsion
C11 N1 C1 C2 175.97(13)
N1 C1 C2 C3 -174.08(15)
N1 C1 C2 C7 5.3(2)
C7 C2 C3 C4 -0.3(2)
C1 C2 C3 C4 179.08(12)
C2 C3 C4 C5 0.1(2)
C2 C3 C4 N2 -179.28(15)
O2 N2 C4 C3 3.5(2)
O1 N2 C4 C3 -175.59(15)
O2 N2 C4 C5 -175.94(16)
O1 N2 C4 C5 5.0(2)
C3 C4 C5 C6 0.0(2)
N2 C4 C5 C6 179.38(14)
C4 C5 C6 C7 0.1(2)
C5 C6 C7 C2 -0.3(2)
C3 C2 C7 C6 0.4(2)
C1 C2 C7 C6 -179.00(14)
C1 N1 C11 C12 146.81(14)
C1 N1 C11 C16 -36.5(2)
C16 C11 C12 C13 2.1(2)
N1 C11 C12 C13 179.00(13)
C11 C12 C13 C14 -1.1(2)
C12 C13 C14 C15 -0.5(2)
C13 C14 C15 C16 1.1(2)
C14 C15 C16 C11 -0.1(2)
C12 C11 C16 C15 -1.5(2)
N1 C11 C16 C15 -178.20(13)

loop_
_cod_related_entry_id
_cod_related_entry_database
_cod_related_entry_code
1 ChemSpider 256764
